data_7029684
loop_
_publ_author_name
'Lu, Xinyi'
'Ye, Junwei'
'Sun, Yuan'
'Bogale, Raji Feyisa'
'Zhao, Limei'
'Tian, Peng'
'Ning, Guiling'

_publ_section_title
;
 Ligand effects on the structural dimensionality and antibacterial
 activities of silver-based coordination polymers.
;
_journal_issue 26
_journal_name_full 'Dalton transactions (Cambridge, England : 2003)'
_journal_page_first 10104
_journal_page_last 10113
_journal_paper_doi 10.1039/c4dt00270a
_journal_volume 43
_journal_year 2014
_chemical_formula_sum 'C15 H9 Ag2 N3 O6'
_chemical_formula_weight 542.99
_chemical_name_systematic
;
?
;
_space_group_IT_number 14
_symmetry_cell_setting monoclinic
_symmetry_space_group_name_Hall '-P 2yn'
_symmetry_space_group_name_H-M 'P 1 21/n 1'
_atom_sites_solution_hydrogens geom
_atom_sites_solution_primary direct
_atom_sites_solution_secondary difmap
_audit_creation_method SHELXL-97
_cell_angle_alpha 90.00
_cell_angle_beta 96.892(3)
_cell_angle_gamma 90.00
_cell_formula_units_Z 4
_cell_length_a 13.9448(7)
_cell_length_b 5.4968(3)
_cell_length_c 19.9779(9)
_cell_measurement_reflns_used 14826
_cell_measurement_temperature 296(2)
_cell_measurement_theta_max 32.897
_cell_measurement_theta_min 2.943
_cell_volume 1520.28(13)
_computing_cell_refinement PROCESS-AUTO
_computing_data_collection PROCESS-AUTO
_computing_data_reduction PROCESS-AUTO
_computing_molecular_graphics 'SHELXL-97 (Sheldrick, 1997)'
_computing_publication_material 'SHELXL-97 (Sheldrick, 1997)'
_computing_structure_refinement 'SHELXL-97 (Sheldrick, 1997)'
_computing_structure_solution 'SHELXS-97 (Sheldrick, 1990)'
_diffrn_ambient_temperature 296(2)
_diffrn_detector_area_resol_mean 10.0
_diffrn_measured_fraction_theta_full 0.998
_diffrn_measured_fraction_theta_max 0.998
_diffrn_measurement_device_type 'Rigaku RAXIS-RAPID'
_diffrn_measurement_method 'Omega scan'
_diffrn_radiation_monochromator graphite
_diffrn_radiation_source 'fine-focus sealed tube'
_diffrn_radiation_type MoK\a
_diffrn_radiation_wavelength 0.71073
_diffrn_reflns_av_R_equivalents 0.0181
_diffrn_reflns_av_sigmaI/netI 0.0187
_diffrn_reflns_limit_h_max 16
_diffrn_reflns_limit_h_min -12
_diffrn_reflns_limit_k_max 6
_diffrn_reflns_limit_k_min -5
_diffrn_reflns_limit_l_max 23
_diffrn_reflns_limit_l_min -23
_diffrn_reflns_number 8269
_diffrn_reflns_theta_full 25.00
_diffrn_reflns_theta_max 25.00
_diffrn_reflns_theta_min 2.94
_diffrn_standards_decay_% none
_diffrn_standards_interval_count none
_diffrn_standards_interval_time none
_diffrn_standards_number none
_exptl_absorpt_coefficient_mu 2.618
_exptl_absorpt_correction_T_max 0.6500
_exptl_absorpt_correction_T_min 0.5606
_exptl_absorpt_correction_type multi-scan
_exptl_absorpt_process_details
;
Higashi, T. (1995) Progrom for Absorption Correcttion.
Rigaku Corporation, Tokyo, Japan.
;
_exptl_crystal_colour colorless
_exptl_crystal_density_diffrn 2.372
_exptl_crystal_density_meas ?
_exptl_crystal_density_method 'not measured'
_exptl_crystal_description block
_exptl_crystal_F_000 1048
_exptl_crystal_size_max 0.25
_exptl_crystal_size_mid 0.20
_exptl_crystal_size_min 0.18
_refine_diff_density_max 0.418
_refine_diff_density_min -0.714
_refine_diff_density_rms 0.079
_refine_ls_extinction_coef 0
_refine_ls_extinction_method none
_refine_ls_goodness_of_fit_ref 1.040
_refine_ls_hydrogen_treatment mixed
_refine_ls_matrix_type full
_refine_ls_number_parameters 242
_refine_ls_number_reflns 2682
_refine_ls_number_restraints 0
_refine_ls_restrained_S_all 1.040
_refine_ls_R_factor_all 0.0237
_refine_ls_R_factor_gt 0.0211
_refine_ls_shift/su_max 0.012
_refine_ls_shift/su_mean 0.001
_refine_ls_structure_factor_coef Fsqd
_refine_ls_weighting_details 'calc w=1/[\s^2^(Fo^2^)+(0.0296P)^2^+1.0646P] where P=(Fo^2^+2Fc^2^)/3'
_refine_ls_weighting_scheme calc
_refine_ls_wR_factor_gt 0.0522
_refine_ls_wR_factor_ref 0.0537
_reflns_number_gt 2474
_reflns_number_total 2682
_reflns_threshold_expression >2sigma(I)
_cod_data_source_file c4dt00270a2.cif
_cod_data_source_block 4
_cod_depositor_comments
;
The following automatic conversions were performed:

'_symmetry_cell_setting' value 'Monoclinic' changed to 'monoclinic'
according to
/usr/data/users/saulius/crontab/automatic-downloads/rss-feeds/RSC/lib/dictionaries/cif_core.dic
dictionary named 'cif_core.dic' version 2.4.2 from 2011-04-26.

Automatic conversion script
Id: cif_fix_values 2281 2013-09-26 08:29:07Z andrius 

 Adding full bibliography for 7029683--7029686.cif.

The following automatic conversions were performed:

'_exptl_crystal_density_meas' value 'not measured' was changed to '?'
- the value is perceived as not measured.

Automatic conversion script
Id: cif_fix_values 3008 2015-01-20 13:52:24Z robertas 
;
_cod_original_sg_symbol_H-M P2(1)/n
_cod_database_code 7029684

loop_
_symmetry_equiv_pos_as_xyz
'x, y, z'
'-x+1/2, y+1/2, -z+1/2'
'-x, -y, -z'
'x-1/2, -y-1/2, z-1/2'

loop_
_atom_site_label
_atom_site_type_symbol
_atom_site_fract_x
_atom_site_fract_y
_atom_site_fract_z
_atom_site_U_iso_or_equiv
_atom_site_adp_type
_atom_site_occupancy
_atom_site_symmetry_multiplicity
_atom_site_calc_flag
_atom_site_refinement_flags
Ag1 Ag 0.985903(15) 0.57185(4) 0.100034(10) 0.03770(9) Uani 1 1 d .
Ag2 Ag 1.0000 1.0000 0.0000 0.03568(10) Uani 1 2 d S
Ag3 Ag 0.5000 2.0000 0.0000 0.05798(12) Uani 1 2 d S
O1 O 0.85980(13) 0.7657(4) 0.11438(10) 0.0401(5) Uani 1 1 d .
O2 O 0.87530(13) 1.0967(4) 0.05104(9) 0.0349(4) Uani 1 1 d .
O3 O 0.59609(13) 1.6824(4) 0.02380(9) 0.0356(4) Uani 1 1 d .
O4 O 0.49303(14) 1.6730(4) 0.09958(10) 0.0477(6) Uani 1 1 d .
O5 O 0.50529(16) 1.0168(4) 0.26180(11) 0.0529(6) Uani 1 1 d .
O6 O 0.61409(17) 0.7412(5) 0.26578(12) 0.0695(8) Uani 1 1 d .
N1 N 1.10963(16) 0.3732(4) 0.08415(10) 0.0319(5) Uani 1 1 d .
N2 N 1.25622(17) 0.3170(5) 0.05518(12) 0.0376(6) Uani 1 1 d .
N3 N 0.57731(17) 0.9280(5) 0.24253(11) 0.0381(6) Uani 1 1 d .
C1 C 1.1760(2) 0.4498(5) 0.04683(14) 0.0375(7) Uani 1 1 d .
H1 H 1.1674 0.5826 0.0179 0.045 Uiso 1 1 calc R
C2 C 1.15104(18) 0.1730(5) 0.12025(12) 0.0279(5) Uani 1 1 d .
C3 C 1.1154(2) 0.0237(5) 0.16739(13) 0.0343(6) Uani 1 1 d .
H3 H 1.0539 0.0456 0.1800 0.041 Uiso 1 1 calc R
C4 C 1.1761(2) -0.1605(6) 0.19486(14) 0.0414(7) Uani 1 1 d .
H4 H 1.1551 -0.2634 0.2271 0.050 Uiso 1 1 calc R
C5 C 1.2675(2) -0.1942(6) 0.17526(15) 0.0455(7) Uani 1 1 d .
H5 H 1.3055 -0.3211 0.1944 0.055 Uiso 1 1 calc R
C6 C 1.3040(2) -0.0474(6) 0.12872(15) 0.0410(7) Uani 1 1 d .
H6 H 1.3655 -0.0706 0.1162 0.049 Uiso 1 1 calc R
C7 C 1.24372(19) 0.1371(5) 0.10157(13) 0.0317(6) Uani 1 1 d .
C8 C 0.74297(18) 1.0719(5) 0.11507(12) 0.0253(5) Uani 1 1 d .
C9 C 0.69693(18) 1.2759(5) 0.08495(12) 0.0288(6) Uani 1 1 d .
H9 H 0.7231 1.3525 0.0498 0.035 Uiso 1 1 calc R
C10 C 0.61316(18) 1.3671(5) 0.10614(12) 0.0267(5) Uani 1 1 d .
C11 C 0.57415(18) 1.2549(5) 0.15906(12) 0.0300(6) Uani 1 1 d .
H11 H 0.5184 1.3146 0.1745 0.036 Uiso 1 1 calc R
C12 C 0.62057(19) 1.0521(5) 0.18793(12) 0.0278(6) Uani 1 1 d .
C13 C 0.70377(18) 0.9577(5) 0.16754(12) 0.0270(5) Uani 1 1 d .
H13 H 0.7330 0.8208 0.1884 0.032 Uiso 1 1 calc R
C14 C 0.83355(19) 0.9706(5) 0.09157(12) 0.0272(6) Uani 1 1 d .
C15 C 0.56247(19) 1.5908(5) 0.07465(13) 0.0303(6) Uani 1 1 d .
H2 H 1.304(2) 0.336(6) 0.0341(15) 0.044(9) Uiso 1 1 d .

loop_
_atom_site_aniso_label
_atom_site_aniso_U_11
_atom_site_aniso_U_22
_atom_site_aniso_U_33
_atom_site_aniso_U_23
_atom_site_aniso_U_13
_atom_site_aniso_U_12
Ag1 0.03291(14) 0.03854(15) 0.04449(13) 0.00793(9) 0.01624(10) 0.01843(10)
Ag2 0.02828(17) 0.03917(19) 0.04320(17) 0.00276(13) 0.01908(13) 0.00686(13)
Ag3 0.0631(3) 0.0369(2) 0.0713(2) 0.01275(17) -0.0029(2) 0.02380(18)
O1 0.0337(11) 0.0326(11) 0.0582(11) 0.0162(9) 0.0226(9) 0.0171(9)
O2 0.0305(10) 0.0337(11) 0.0445(10) 0.0100(8) 0.0209(8) 0.0101(9)
O3 0.0317(10) 0.0302(11) 0.0465(10) 0.0122(9) 0.0113(8) 0.0114(9)
O4 0.0390(12) 0.0476(14) 0.0604(12) 0.0109(10) 0.0217(10) 0.0264(10)
O5 0.0412(13) 0.0723(17) 0.0507(12) 0.0128(11) 0.0288(11) 0.0148(11)
O6 0.0580(15) 0.084(2) 0.0724(15) 0.0518(15) 0.0323(12) 0.0299(15)
N1 0.0277(12) 0.0335(13) 0.0359(11) 0.0050(9) 0.0103(9) 0.0121(10)
N2 0.0273(12) 0.0438(15) 0.0448(12) 0.0111(11) 0.0174(11) 0.0116(11)
N3 0.0304(13) 0.0516(16) 0.0340(11) 0.0113(11) 0.0105(10) 0.0049(12)
C1 0.0367(17) 0.0368(17) 0.0412(15) 0.0098(12) 0.0136(13) 0.0134(13)
C2 0.0277(13) 0.0261(14) 0.0301(12) -0.0020(10) 0.0047(10) 0.0056(11)
C3 0.0329(16) 0.0363(16) 0.0350(14) -0.0036(11) 0.0096(12) -0.0009(12)
C4 0.0507(19) 0.0350(16) 0.0393(14) 0.0072(13) 0.0083(13) 0.0013(15)
C5 0.0503(19) 0.0359(18) 0.0485(16) 0.0083(14) -0.0017(14) 0.0144(15)
C6 0.0336(16) 0.0432(18) 0.0472(16) 0.0037(13) 0.0090(13) 0.0148(14)
C7 0.0279(14) 0.0316(16) 0.0362(13) 0.0007(11) 0.0070(11) 0.0066(12)
C8 0.0207(13) 0.0247(14) 0.0315(12) 0.0019(10) 0.0066(10) 0.0054(10)
C9 0.0251(13) 0.0284(14) 0.0348(12) 0.0064(11) 0.0112(10) 0.0054(11)
C10 0.0219(13) 0.0238(14) 0.0348(12) 0.0012(10) 0.0054(10) 0.0051(11)
C11 0.0221(13) 0.0354(15) 0.0338(12) -0.0009(11) 0.0087(10) 0.0070(12)
C12 0.0244(14) 0.0346(15) 0.0259(12) 0.0030(10) 0.0089(10) 0.0029(11)
C13 0.0214(13) 0.0298(14) 0.0299(12) 0.0045(10) 0.0032(10) 0.0061(11)
C14 0.0203(13) 0.0291(15) 0.0330(13) 0.0005(10) 0.0067(10) 0.0047(11)
C15 0.0254(14) 0.0228(14) 0.0420(14) 0.0013(11) 0.0011(11) 0.0070(11)

loop_
_atom_type_symbol
_atom_type_description
_atom_type_scat_dispersion_real
_atom_type_scat_dispersion_imag
_atom_type_scat_source
C C 0.0033 0.0016 'International Tables Vol C Tables 4.2.6.8 and 6.1.1.4'
H H 0.0000 0.0000 'International Tables Vol C Tables 4.2.6.8 and 6.1.1.4'
N N 0.0061 0.0033 'International Tables Vol C Tables 4.2.6.8 and 6.1.1.4'
O O 0.0106 0.0060 'International Tables Vol C Tables 4.2.6.8 and 6.1.1.4'
Ag Ag -0.8971 1.1015 'International Tables Vol C Tables 4.2.6.8 and 6.1.1.4'

loop_
_geom_angle_atom_site_label_1
_geom_angle_atom_site_label_2
_geom_angle_atom_site_label_3
_geom_angle
_geom_angle_site_symmetry_1
_geom_angle_site_symmetry_3
N1 Ag1 O1 178.65(9) . .
N1 Ag1 Ag2 100.38(6) . .
O1 Ag1 Ag2 79.78(5) . .
O2 Ag2 O2 180.00(8) 3_775 .
O2 Ag2 Ag1 76.64(5) 3_775 3_775
O2 Ag2 Ag1 103.36(5) . 3_775
O2 Ag2 Ag1 103.36(5) 3_775 .
O2 Ag2 Ag1 76.64(5) . .
Ag1 Ag2 Ag1 180.000(6) 3_775 .
O3 Ag3 O3 180.0 3_695 .
C14 O1 Ag1 128.16(17) . .
C14 O2 Ag2 128.39(17) . .
C15 O3 Ag3 102.21(15) . .
C1 N1 C2 105.5(2) . .
C1 N1 Ag1 124.21(19) . .
C2 N1 Ag1 128.78(16) . .
C1 N2 C7 107.8(2) . .
C1 N2 H2 125(2) . .
C7 N2 H2 127(2) . .
O6 N3 O5 122.9(2) . .
O6 N3 C12 118.8(2) . .
O5 N3 C12 118.3(2) . .
N1 C1 N2 112.9(2) . .
N1 C1 H1 123.6 . .
N2 C1 H1 123.6 . .
C3 C2 C7 121.0(2) . .
C3 C2 N1 131.0(2) . .
C7 C2 N1 108.0(2) . .
C2 C3 C4 116.7(3) . .
C2 C3 H3 121.7 . .
C4 C3 H3 121.7 . .
C5 C4 C3 121.4(3) . .
C5 C4 H4 119.3 . .
C3 C4 H4 119.3 . .
C6 C5 C4 122.6(3) . .
C6 C5 H5 118.7 . .
C4 C5 H5 118.7 . .
C5 C6 C7 116.0(3) . .
C5 C6 H6 122.0 . .
C7 C6 H6 122.0 . .
N2 C7 C6 131.9(3) . .
N2 C7 C2 105.8(2) . .
C6 C7 C2 122.3(3) . .
C13 C8 C9 119.2(2) . .
C13 C8 C14 119.3(2) . .
C9 C8 C14 121.6(2) . .
C10 C9 C8 121.5(2) . .
C10 C9 H9 119.3 . .
C8 C9 H9 119.3 . .
C9 C10 C11 119.6(2) . .
C9 C10 C15 122.4(2) . .
C11 C10 C15 118.0(2) . .
C12 C11 C10 118.0(2) . .
C12 C11 H11 121.0 . .
C10 C11 H11 121.0 . .
C13 C12 C11 123.4(2) . .
C13 C12 N3 118.6(2) . .
C11 C12 N3 118.0(2) . .
C12 C13 C8 118.4(2) . .
C12 C13 H13 120.8 . .
C8 C13 H13 120.8 . .
O1 C14 O2 126.2(2) . .
O1 C14 C8 116.0(2) . .
O2 C14 C8 117.8(2) . .
O4 C15 O3 124.2(2) . .
O4 C15 C10 118.8(2) . .
O3 C15 C10 117.0(2) . .

loop_
_geom_bond_atom_site_label_1
_geom_bond_atom_site_label_2
_geom_bond_distance
_geom_bond_site_symmetry_2
Ag1 N1 2.098(2) .
Ag1 O1 2.1049(17) .
Ag1 Ag2 3.1089(2) .
Ag2 O2 2.1844(17) 3_775
Ag2 O2 2.1844(17) .
Ag2 Ag1 3.1089(2) 3_775
Ag3 O3 2.2175(18) 3_695
Ag3 O3 2.2175(18) .
O1 C14 1.253(3) .
O2 C14 1.260(3) .
O3 C15 1.273(3) .
O4 C15 1.227(3) .
O5 N3 1.220(3) .
O6 N3 1.215(3) .
N1 C1 1.325(4) .
N1 C2 1.401(3) .
N2 C1 1.330(4) .
N2 C7 1.380(4) .
N2 H2 0.84(3) .
N3 C12 1.476(3) .
C1 H1 0.9300 .
C2 C3 1.386(4) .
C2 C7 1.401(3) .
C3 C4 1.389(4) .
C3 H3 0.9300 .
C4 C5 1.391(4) .
C4 H4 0.9300 .
C5 C6 1.374(4) .
C5 H5 0.9300 .
C6 C7 1.386(4) .
C6 H6 0.9300 .
C8 C13 1.389(3) .
C8 C9 1.392(4) .
C8 C14 1.506(3) .
C9 C10 1.383(3) .
C9 H9 0.9300 .
C10 C11 1.390(3) .
C10 C15 1.517(4) .
C11 C12 1.380(4) .
C11 H11 0.9300 .
C12 C13 1.377(4) .
C13 H13 0.9300 .

loop_
_geom_hbond_atom_site_label_D
_geom_hbond_atom_site_label_H
_geom_hbond_atom_site_label_A
_geom_hbond_distance_DH
_geom_hbond_distance_HA
_geom_hbond_distance_DA
_geom_hbond_angle_DHA
_geom_hbond_site_symmetry_A
C9 H9 O2 0.93 2.54 2.832(3) 98.3 .
C1 H1 O2 0.93 2.27 3.196(3) 172.2 3_775
N2 H2 O3 0.84(3) 1.91(3) 2.741(3) 168(3) 3_775
C6 H6 O4 0.93 2.32 3.165(3) 150.1 1_635
C4 H4 O5 0.93 2.57 3.289(4) 134.0 2_635
